data_2001446
loop_
_publ_author_name
'Besser, S.'
'Herbst-Irmer, R.'
'Stalke, D.'
'Brooker, A. T.'
'Snaith, R.'
'Wright, D. S.'

_publ_section_title
;
 Structure of bis(pentamethyldiethylenetriamine)disodium hexasulfide
;
_journal_issue 8
_journal_name_full 'Acta Crystallographica Section C'
_journal_page_first 1482
_journal_page_last 1483
_journal_paper_doi 10.1107/S0108270193001167
_journal_volume 49
_journal_year 1993
_chemical_formula_sum 'C18 H46 N6 Na2 S6'
_chemical_formula_weight 584.95
_chemical_name_common Di-sodium-hexasulfido-bis(pentamethyldiethylendiamine)
_chemical_name_systematic
;
 ?
;
_space_group_IT_number 114
_symmetry_cell_setting tetragonal
_symmetry_space_group_name_Hall 'P -4 2n'
_symmetry_space_group_name_H-M 'P -4 21 c'
_cell_angle_alpha 90.00
_cell_angle_beta 90.00
_cell_angle_gamma 90.00
_cell_formula_units_Z 4
_cell_length_a 13.2390(10)
_cell_length_b 13.2390(10)
_cell_length_c 18.400(2)
_cell_measurement_reflns_used 64
_cell_measurement_temperature 293.0(10)
_cell_measurement_theta_max 12.5
_cell_measurement_theta_min 10
_cell_volume 3225.0(5)
_computing_cell_refinement DIF4
_computing_data_collection 'DIF4 (Stoe & Cie, 1988)'
_computing_data_reduction 'REDU4 (Stoe & Cie, 1988)'
_computing_molecular_graphics 'SHELXTL-PLUS (Sheldrick, 19??)'
_computing_publication_material SHELXL-92
_computing_structure_refinement 'SHELXL-92 (Sheldrick, 1992)'
_computing_structure_solution 'SHELXS-92 (Sheldrick, 1990)'
_diffrn_ambient_temperature 133.0(10)
_diffrn_measurement_device 'Stoe-Siemens-AED four-circle diffractometer'
_diffrn_measurement_method 'Profile data from 2\q/\w'
_diffrn_radiation_monochromator graphite
_diffrn_radiation_source 'fine-focus sealed tube'
_diffrn_radiation_type MoK\a
_diffrn_radiation_wavelength 0.71073
_diffrn_reflns_av_R_equivalents 0.0304
_diffrn_reflns_av_sigmaI/netI 0.0293
_diffrn_reflns_limit_h_max 17
_diffrn_reflns_limit_h_min -14
_diffrn_reflns_limit_k_max 12
_diffrn_reflns_limit_k_min -12
_diffrn_reflns_limit_l_max 23
_diffrn_reflns_limit_l_min -23
_diffrn_reflns_number 6917
_diffrn_reflns_theta_max 27.49
_diffrn_reflns_theta_min 4.09
_diffrn_standards_decay_% 0.0
_diffrn_standards_interval_time 90
_diffrn_standards_number 3
_exptl_absorpt_coefficient_mu 0.469
_exptl_crystal_colour red
_exptl_crystal_density_diffrn 1.205
_exptl_crystal_F_000 1256
_exptl_crystal_size_max 0.6
_exptl_crystal_size_mid 0.5
_exptl_crystal_size_min 0.4
_refine_diff_density_max 0.194
_refine_diff_density_min -0.150
_refine_ls_abs_structure_details 'Flack H D (1983), Acta Cryst. A39, 876-881'
_refine_ls_abs_structure_Flack -0.06(6)
_refine_ls_extinction_method none
_refine_ls_goodness_of_fit_all 1.080
_refine_ls_goodness_of_fit_obs 1.057
_refine_ls_matrix_type full
_refine_ls_number_parameters 150
_refine_ls_number_reflns 3565
_refine_ls_number_restraints 0
_refine_ls_restrained_S_all 1.093
_refine_ls_restrained_S_obs 1.057
_refine_ls_R_factor_all 0.0330
_refine_ls_R_factor_obs 0.0269
_refine_ls_shift/esd_max 0.001
_refine_ls_shift/esd_mean 0.000
_refine_ls_structure_factor_coef Fsqd
_refine_ls_weighting_details 'w=1/[\s^2^(Fo^2^)+(0.0202P)^2^+0.8121P] where P=(Fo^2^+2Fc^2^)/3'
_refine_ls_weighting_scheme calc
_refine_ls_wR_factor_all 0.0616
_refine_ls_wR_factor_obs 0.0570
_reflns_number_observed 3273
_reflns_number_total 3567
_reflns_observed_criterion >2\s(I)
_cod_data_source_file hl1023.cif
_cod_data_source_block mona
_cod_depositor_comments
;
The following automatic conversions were performed:
'_symmetry_cell_setting' value 'Tetragonal' changed to 'tetragonal'
according to '/home/saulius/struct/CIF-dictionaries/cif_core.dic'
dictionary named 'cif_core.dic' version 2.4.1 from 2010-06-29.

Automatic conversion script
Id: cif_fix_enum 1527 2010-12-29 10:47:43Z saulius 

The following automatic conversions were performed:

'_symmetry_cell_setting' value 'Tetragonal' changed to 'tetragonal'
according to /home/saulius/struct/CIF-dictionaries/cif_core.dic
dictionary named 'cif_core.dic' version 2.4.1 from 2010-06-29.

Automatic conversion script
Id: cif_fix_values 1715 2011-07-08 13:25:40Z adriana 

The following automatic conversions were performed:

'_refine_ls_weighting_scheme' value 'calc
w=1/[\s^2^(Fo^2^)+(0.0202P)^2^+0.8121P] where P=(Fo^2^+2Fc^2^)/3' was
changed to 'calc'. New tag '_refine_ls_weighting_details' was
created. The value of the new tag was set to
'w=1/[\s^2^(Fo^2^)+(0.0202P)^2^+0.8121P] where P=(Fo^2^+2Fc^2^)/3'.

Automatic conversion script
Id: cif_fix_values 3143 2015-03-26 13:38:13Z robertas 
;
_cod_original_sg_symbol_H-M P-421c
_cod_database_code 2001446

loop_
_symmetry_equiv_pos_as_xyz
'x, y, z'
'-x, -y, z'
'y, -x, -z'
'-y, x, -z'
'-x+1/2, y+1/2, -z+1/2'
'x+1/2, -y+1/2, -z+1/2'
'-y+1/2, -x+1/2, z+1/2'
'y+1/2, x+1/2, z+1/2'

loop_
_atom_site_aniso_label
_atom_site_aniso_U_11
_atom_site_aniso_U_22
_atom_site_aniso_U_33
_atom_site_aniso_U_12
_atom_site_aniso_U_13
_atom_site_aniso_U_23
S1 0.0362(2) 0.0377(2) 0.0243(2) -0.0030(2) -0.0054(2) 0.0022(2)
S2 0.0351(2) 0.0261(2) 0.0345(2) -0.0069(2) -0.0001(2) -0.0059(2)
S3 0.0261(2) 0.0272(2) 0.0295(2) -0.0037(2) 0.0016(2) 0.0040(2)
Na1 0.0234(3) 0.0260(3) 0.0248(3) 0.0026(3) 0.0006(2) 0.0005(2)
N1 0.0321(8) 0.0305(8) 0.0313(7) 0.0008(7) -0.0053(6) 0.0028(6)
N2 0.0248(7) 0.0314(8) 0.0306(7) 0.0021(6) -0.0029(6) -0.0029(6)
N3 0.0284(8) 0.0434(9) 0.0258(7) 0.0126(7) 0.0011(6) 0.0002(7)
C11 0.0482(13) 0.0423(12) 0.0629(14) -0.0107(10) -0.0103(11) -0.0005(10)
C12 0.0456(12) 0.0465(12) 0.0378(10) 0.0061(9) 0.0005(9) 0.0106(9)
C13 0.0358(10) 0.0318(10) 0.0363(10) 0.0096(8) -0.0037(8) 0.0029(8)
C21 0.0346(11) 0.0421(12) 0.0530(12) -0.0047(9) -0.0085(9) -0.0053(9)
C22 0.0279(9) 0.0394(11) 0.0340(9) 0.0077(8) -0.0073(8) 0.0025(8)
C23 0.0235(9) 0.0457(12) 0.0355(9) 0.0060(8) 0.0026(8) -0.0006(8)
C31 0.0481(12) 0.0532(12) 0.0280(9) 0.0212(10) -0.0036(9) 0.0008(8)
C32 0.0414(12) 0.0486(12) 0.0370(10) 0.0120(9) -0.0040(9) -0.0070(9)
C33 0.0308(10) 0.0501(12) 0.0325(9) 0.0045(9) 0.0080(7) 0.0056(9)

loop_
_atom_site_label
_atom_site_fract_x
_atom_site_fract_y
_atom_site_fract_z
_atom_site_U_iso_or_equiv
_atom_site_thermal_displace_type
_atom_site_calc_flag
_atom_site_refinement_flags
_atom_site_occupancy
_atom_site_disorder_group
_atom_site_type_symbol
S1 0.07958(3) 0.50720(4) 0.98797(2) 0.0327(2) Uani d . 1 . S
S2 0.11554(3) 0.63303(3) 0.92854(2) 0.0319(2) Uani d . 1 . S
S3 0.10418(3) 0.60140(3) 0.82065(2) 0.0276(2) Uani d . 1 . S
Na1 0.10709(5) 0.38329(5) 0.83890(3) 0.0247(3) Uani d . 1 . Na
N1 0.13872(12) 0.21307(11) 0.90150(8) 0.0313(8) Uani d . 1 . N
N2 0.29592(11) 0.36127(11) 0.85166(8) 0.0289(7) Uani d . 1 . N
N3 0.17224(11) 0.36322(12) 0.71214(8) 0.0325(8) Uani d . 1 . N
C11 0.0722(2) 0.1363(2) 0.87043(13) 0.0511(13) Uani d . 1 . C
H11A 0.0864(8) 0.0715(3) 0.8927(6) 0.077 Uiso calc R 1 . H
H11B 0.0837(8) 0.1319(8) 0.8185(2) 0.077 Uiso calc R 1 . H
H11C 0.0024(2) 0.1547(6) 0.8795(7) 0.077 Uiso calc R 1 . H
C12 0.1193(2) 0.2189(2) 0.98012(10) 0.0433(12) Uani d . 1 . C
H12A 0.1615(8) 0.2710(8) 1.0014(2) 0.065 Uiso calc R 1 . H
H12B 0.1348(10) 0.1544(4) 1.0025(2) 0.065 Uiso calc R 1 . H
H12C 0.0488(3) 0.2352(11) 0.98835(10) 0.065 Uiso calc R 1 . H
C13 0.24482(14) 0.18790(15) 0.88728(11) 0.0347(10) Uani d . 1 . C
H13A 0.25154(14) 0.16584(15) 0.83724(11) 0.042 Uiso calc R 1 . H
H13B 0.26455(14) 0.13210(15) 0.91835(11) 0.042 Uiso calc R 1 . H
C21 0.3395(2) 0.4542(2) 0.88127(12) 0.0433(11) Uani d . 1 . C
H21A 0.4121(2) 0.4464(4) 0.8858(7) 0.065 Uiso calc R 1 . H
H21B 0.3106(8) 0.4676(6) 0.9287(4) 0.065 Uiso calc R 1 . H
H21C 0.3247(9) 0.5101(2) 0.8489(4) 0.065 Uiso calc R 1 . H
C22 0.31559(14) 0.27586(14) 0.90035(10) 0.0338(9) Uani d . 1 . C
H22A 0.30857(14) 0.29825(14) 0.95029(10) 0.041 Uiso calc R 1 . H
H22B 0.38466(14) 0.25332(14) 0.89358(10) 0.041 Uiso calc R 1 . H
C23 0.33531(14) 0.3415(2) 0.77781(10) 0.0349(9) Uani d . 1 . C
H23A 0.33261(14) 0.2695(2) 0.76846(10) 0.042 Uiso calc R 1 . H
H23B 0.40559(14) 0.3621(2) 0.77581(10) 0.042 Uiso calc R 1 . H
C31 0.1173(2) 0.4340(2) 0.66560(10) 0.0431(12) Uani d . 1 . C
H31A 0.1489(7) 0.4365(8) 0.6181(3) 0.065 Uiso calc R 1 . H
H31B 0.1186(9) 0.5008(3) 0.6873(4) 0.065 Uiso calc R 1 . H
H31C 0.0478(3) 0.4118(6) 0.6605(6) 0.065 Uiso calc R 1 . H
C32 0.1640(2) 0.2622(2) 0.68081(11) 0.0424(12) Uani d . 1 . C
H32A 0.1917(10) 0.2624(3) 0.6320(3) 0.064 Uiso calc R 1 . H
H32B 0.0935(2) 0.2423(5) 0.6790(7) 0.064 Uiso calc R 1 . H
H32C 0.2013(9) 0.2146(2) 0.7106(5) 0.064 Uiso calc R 1 . H
C33 0.27755(13) 0.3961(2) 0.71878(10) 0.0378(10) Uani d . 1 . C
H33A 0.27876(13) 0.4680(2) 0.72884(10) 0.045 Uiso calc R 1 . H
H33B 0.31144(13) 0.3853(2) 0.67269(10) 0.045 Uiso calc R 1 . H

loop_
_atom_type_symbol
_atom_type_description
_atom_type_scat_dispersion_real
_atom_type_scat_dispersion_imag
_atom_type_scat_source
C C 0.0033 0.0016 'International Tables Vol C Tables 4.2.6.8 and 6.1.1.4'
H H 0.0000 0.0000 'International Tables Vol C Tables 4.2.6.8 and 6.1.1.4'
N N 0.0061 0.0033 'International Tables Vol C Tables 4.2.6.8 and 6.1.1.4'
Na Na 0.0362 0.0249 'International Tables Vol C Tables 4.2.6.8 and 6.1.1.4'
S S 0.1246 0.1234 'International Tables Vol C Tables 4.2.6.8 and 6.1.1.4'

loop_
_geom_angle_atom_site_label_1
_geom_angle_atom_site_label_2
_geom_angle_atom_site_label_3
_geom_angle_site_symmetry_1
_geom_angle_site_symmetry_3
_geom_angle
_geom_angle_publ_flag
S2 S1 S1 . 2_565 107.74(3) yes
S2 S1 Na1 . . 86.18(2) ?
S1 S1 Na1 2_565 . 93.83(2) ?
S3 S2 S1 . . 109.65(3) yes
S3 S2 Na1 . 2_565 56.42(2) ?
S1 S2 Na1 . 2_565 90.34(2) ?
S2 S3 Na1 . 2_565 86.70(2) yes
S2 S3 Na1 . . 95.21(2) yes
Na1 S3 Na1 2_565 . 94.05(2) yes
N3 Na1 N2 . . 74.53(5) yes
N3 Na1 N1 . . 105.62(5) yes
N2 Na1 N1 . . 72.28(5) yes
N3 Na1 S3 . 2_565 103.79(4) yes
N2 Na1 S3 . 2_565 177.09(4) yes
N1 Na1 S3 . 2_565 106.14(4) yes
N3 Na1 S3 . . 90.14(4) yes
N2 Na1 S3 . . 97.95(4) yes
N1 Na1 S3 . . 157.90(4) yes
S3 Na1 S3 2_565 . 84.37(2) yes
N3 Na1 S1 . . 152.68(5) ?
N2 Na1 S1 . . 95.26(4) ?
N1 Na1 S1 . . 94.79(4) ?
S3 Na1 S1 2_565 . 87.28(2) ?
S3 Na1 S1 . . 65.82(2) ?
N3 Na1 S2 . 2_565 138.42(4) ?
N2 Na1 S2 . 2_565 143.96(4) ?
N1 Na1 S2 . 2_565 82.37(4) ?
S3 Na1 S2 2_565 2_565 36.878(15) ?
S3 Na1 S2 . 2_565 96.21(2) ?
S1 Na1 S2 . 2_565 61.21(2) ?
N3 Na1 Na1 . 2_565 108.15(4) ?
N2 Na1 Na1 . 2_565 138.90(5) ?
N1 Na1 Na1 . 2_565 139.25(4) ?
S3 Na1 Na1 2_565 2_565 43.74(2) ?
S3 Na1 Na1 . 2_565 42.20(2) ?
S1 Na1 Na1 . 2_565 63.11(2) ?
S2 Na1 Na1 2_565 2_565 57.20(2) ?
C11 N1 C13 . . 110.4(2) ?
C11 N1 C12 . . 108.4(2) ?
C13 N1 C12 . . 110.77(15) ?
C11 N1 Na1 . . 109.68(12) ?
C13 N1 Na1 . . 106.00(11) ?
C12 N1 Na1 . . 111.52(12) ?
C21 N2 C22 . . 110.52(14) ?
C21 N2 C23 . . 110.6(2) ?
C22 N2 C23 . . 111.27(14) ?
C21 N2 Na1 . . 109.13(11) ?
C22 N2 Na1 . . 108.75(11) ?
C23 N2 Na1 . . 106.49(10) ?
C32 N3 C31 . . 108.58(15) ?
C32 N3 C33 . . 112.10(15) ?
C31 N3 C33 . . 109.4(2) ?
C32 N3 Na1 . . 116.07(12) ?
C31 N3 Na1 . . 107.83(11) ?
C33 N3 Na1 . . 102.64(10) ?
N1 C13 C22 . . 112.9(2) ?
N2 C22 C13 . . 112.72(14) ?
N2 C23 C33 . . 113.41(14) ?
N3 C33 C23 . . 113.5(2) ?

loop_
_geom_bond_atom_site_label_1
_geom_bond_atom_site_label_2
_geom_bond_site_symmetry_2
_geom_bond_distance
_geom_bond_publ_flag
S1 S2 . 2.0487(7) yes
S1 S1 2_565 2.1158(9) yes
S1 Na1 . 3.2167(9) ?
S2 S3 . 2.0344(7) yes
S2 Na1 2_565 3.3845(9) ?
S3 Na1 2_565 2.8245(9) yes
S3 Na1 . 2.9073(9) yes
Na1 N3 . 2.501(2) yes
Na1 N2 . 2.528(2) yes
Na1 N1 . 2.565(2) yes
Na1 S3 2_565 2.8245(9) ?
Na1 S2 2_565 3.3845(9) ?
Na1 Na1 2_565 4.1941(14) ?
N1 C11 . 1.461(3) ?
N1 C13 . 1.467(2) ?
N1 C12 . 1.471(2) ?
N2 C21 . 1.464(2) ?
N2 C22 . 1.466(2) ?
N2 C23 . 1.479(2) ?
N3 C32 . 1.461(3) ?
N3 C31 . 1.464(2) ?
N3 C33 . 1.466(2) ?
C13 C22 . 1.514(3) ?
C23 C33 . 1.512(2) ?
